data_7054629
loop_
_publ_author_name
'Kumar, Sushil'
'Jha, Rajeev Ranjan'
'Yadav, Sunil'
'Gupta, Rajeev'

_publ_section_title
;
 Pd(ii) complexes with amide-based macrocycles: syntheses, properties and
 applications in cross-coupling reactions
;
_journal_issue 3
_journal_name_full 'New J. Chem.'
_journal_page_first 2042
_journal_paper_doi 10.1039/C4NJ01300J
_journal_volume 39
_journal_year 2015
_chemical_formula_moiety 'C17 H24 N4 O4 Pd'
_chemical_formula_sum 'C17 H24 N4 O4 Pd'
_chemical_formula_weight 454.80
_chemical_name_systematic
;
?
;
_space_group_IT_number 14
_symmetry_cell_setting monoclinic
_symmetry_space_group_name_Hall '-P 2yn'
_symmetry_space_group_name_H-M 'P 1 21/n 1'
_atom_sites_solution_hydrogens geom
_atom_sites_solution_primary direct
_atom_sites_solution_secondary difmap
_audit_creation_method SHELXL-97
_audit_update_record
;
2011-10-16 deposited with the CCDC.
2015-01-08 downloaded from the CCDC.
;
_cell_angle_alpha 90.00
_cell_angle_beta 99.730(3)
_cell_angle_gamma 90.00
_cell_formula_units_Z 4
_cell_length_a 10.4774(4)
_cell_length_b 10.9664(3)
_cell_length_c 16.1533(6)
_cell_measurement_reflns_used 3611
_cell_measurement_temperature 293(2)
_cell_measurement_theta_max 73.20
_cell_measurement_theta_min 5.00
_cell_volume 1829.31(11)
_computing_cell_refinement 'CrysAlisPro, Oxford Diffraction Ltd.'
_computing_data_collection 'CrysAlisPro, Oxford Diffraction Ltd.'
_computing_data_reduction 'CrysAlisPro, Oxford Diffraction Ltd.'
_computing_molecular_graphics 'Ortep-3 for Windows (Farrugia, 1997)'
_computing_publication_material 'WinGX publication routines (Farrugia, 1999)'
_computing_structure_refinement 'SHELXL-97 (Sheldrick, 1997)'
_computing_structure_solution 'SHELXL-97 (Sheldrick, 1997)'
_diffrn_ambient_temperature 293(2)
_diffrn_measured_fraction_theta_full 0.985
_diffrn_measured_fraction_theta_max 0.985
_diffrn_measurement_device_type 'Xcalibur, Sapphire3'
_diffrn_measurement_method '\w scans'
_diffrn_radiation_monochromator graphite
_diffrn_radiation_source 'Enhance (Cu) X-ray Source'
_diffrn_radiation_type CuK\a
_diffrn_radiation_wavelength 1.54184
_diffrn_reflns_av_R_equivalents 0.0282
_diffrn_reflns_av_sigmaI/netI 0.0336
_diffrn_reflns_limit_h_max 12
_diffrn_reflns_limit_h_min -11
_diffrn_reflns_limit_k_max 13
_diffrn_reflns_limit_k_min -13
_diffrn_reflns_limit_l_max 18
_diffrn_reflns_limit_l_min -19
_diffrn_reflns_number 8698
_diffrn_reflns_theta_full 73.39
_diffrn_reflns_theta_max 73.39
_diffrn_reflns_theta_min 4.90
_exptl_absorpt_coefficient_mu 8.452
_exptl_absorpt_correction_T_max 0.2827
_exptl_absorpt_correction_T_min 0.2467
_exptl_absorpt_correction_type multi-scan
_exptl_crystal_colour yellow
_exptl_crystal_density_diffrn 1.651
_exptl_crystal_density_method 'not measured'
_exptl_crystal_description prism
_exptl_crystal_F_000 928
_exptl_crystal_size_max 0.23
_exptl_crystal_size_mid 0.21
_exptl_crystal_size_min 0.20
_refine_diff_density_max 0.447
_refine_diff_density_min -0.952
_refine_diff_density_rms 0.079
_refine_ls_extinction_method none
_refine_ls_goodness_of_fit_ref 1.063
_refine_ls_hydrogen_treatment constr
_refine_ls_matrix_type full
_refine_ls_number_parameters 235
_refine_ls_number_reflns 3611
_refine_ls_number_restraints 0
_refine_ls_restrained_S_all 1.063
_refine_ls_R_factor_all 0.0349
_refine_ls_R_factor_gt 0.0305
_refine_ls_shift/su_max 0.001
_refine_ls_shift/su_mean 0.000
_refine_ls_structure_factor_coef Fsqd
_refine_ls_weighting_details 'calc w=1/[\s^2^(Fo^2^)+(0.0429P)^2^+1.0150P] where P=(Fo^2^+2Fc^2^)/3'
_refine_ls_weighting_scheme calc
_refine_ls_wR_factor_gt 0.0816
_refine_ls_wR_factor_ref 0.0860
_reflns_number_gt 3228
_reflns_number_total 3611
_reflns_threshold_expression >2sigma(I)
_cod_data_source_file c4nj01300j2.cif
_cod_data_source_block skpdl-13
_cod_depositor_comments 'Adding full bibliography for 7054627--7054630.cif.'
_cod_original_cell_volume 1829.30(11)
_cod_original_sg_symbol_H-M 'P 21/n'
_cod_database_code 7054629

loop_
_symmetry_equiv_pos_as_xyz
'x, y, z'
'-x+1/2, y+1/2, -z+1/2'
'-x, -y, -z'
'x-1/2, -y-1/2, z-1/2'

loop_
_atom_site_label
_atom_site_type_symbol
_atom_site_fract_x
_atom_site_fract_y
_atom_site_fract_z
_atom_site_U_iso_or_equiv
_atom_site_adp_type
_atom_site_occupancy
_atom_site_symmetry_multiplicity
_atom_site_calc_flag
_atom_site_refinement_flags
C1 C 0.7508(3) 0.1882(3) 0.43459(17) 0.0352(6) Uani 1 1 d .
C2 C 0.6432(3) 0.2311(3) 0.4645(2) 0.0417(7) Uani 1 1 d .
H2 H 0.5623 0.1971 0.4452 0.050 Uiso 1 1 calc R
C3 C 0.6552(3) 0.3243(3) 0.52299(19) 0.0418(7) Uani 1 1 d .
C4 C 0.7763(3) 0.3768(3) 0.55222(18) 0.0375(6) Uani 1 1 d .
C5 C 0.8850(3) 0.3341(3) 0.52285(18) 0.0351(6) Uani 1 1 d .
H5 H 0.9654 0.3694 0.5418 0.042 Uiso 1 1 calc R
C6 C 0.8745(3) 0.2386(3) 0.46517(18) 0.0337(6) Uani 1 1 d .
C7 C 1.1048(3) 0.1835(3) 0.4692(2) 0.0429(7) Uani 1 1 d .
C8 C 1.1821(3) 0.0871(4) 0.4281(2) 0.0509(8) Uani 1 1 d .
H8A H 1.2652 0.1219 0.4220 0.061 Uiso 1 1 calc R
H8B H 1.1988 0.0178 0.4656 0.061 Uiso 1 1 calc R
C9 C 1.1551(5) 0.1209(4) 0.2776(3) 0.0669(12) Uani 1 1 d .
H9A H 1.1341 0.2043 0.2875 0.100 Uiso 1 1 calc R
H9B H 1.1095 0.0955 0.2238 0.100 Uiso 1 1 calc R
H9C H 1.2466 0.1136 0.2786 0.100 Uiso 1 1 calc R
C10 C 1.1468(4) -0.0876(4) 0.3303(3) 0.0575(10) Uani 1 1 d .
H10A H 1.1412 -0.1329 0.3811 0.069 Uiso 1 1 calc R
H10B H 1.2354 -0.0934 0.3204 0.069 Uiso 1 1 calc R
C11 C 1.0574(4) -0.1475(4) 0.2567(3) 0.0642(11) Uani 1 1 d .
H11A H 1.0973 -0.2231 0.2432 0.077 Uiso 1 1 calc R
H11B H 1.0525 -0.0944 0.2082 0.077 Uiso 1 1 calc R
C12 C 0.9182(4) -0.1760(3) 0.2700(2) 0.0574(9) Uani 1 1 d .
H12A H 0.8791 -0.2322 0.2266 0.069 Uiso 1 1 calc R
H12B H 0.9219 -0.2166 0.3237 0.069 Uiso 1 1 calc R
C13 C 0.8022(5) -0.0143(4) 0.1817(2) 0.0649(11) Uani 1 1 d .
H13A H 0.7478 0.0560 0.1825 0.097 Uiso 1 1 calc R
H13B H 0.7577 -0.0743 0.1443 0.097 Uiso 1 1 calc R
H13C H 0.8808 0.0090 0.1629 0.097 Uiso 1 1 calc R
C14 C 0.7095(4) -0.0938(4) 0.2987(2) 0.0547(9) Uani 1 1 d .
H14A H 0.7234 -0.1622 0.3372 0.066 Uiso 1 1 calc R
H14B H 0.6450 -0.1181 0.2512 0.066 Uiso 1 1 calc R
C15 C 0.6555(4) 0.0151(3) 0.3437(2) 0.0486(8) Uani 1 1 d .
C16 C 0.4285(4) 0.3227(5) 0.5253(3) 0.0862(17) Uani 1 1 d .
H16A H 0.3654 0.3618 0.5529 0.129 Uiso 1 1 calc R
H16B H 0.4286 0.2366 0.5362 0.129 Uiso 1 1 calc R
H16C H 0.4075 0.3366 0.4659 0.129 Uiso 1 1 calc R
C17 C 0.8989(4) 0.5203(4) 0.6430(3) 0.0591(10) Uani 1 1 d .
H17A H 0.8872 0.5829 0.6826 0.089 Uiso 1 1 calc R
H17B H 0.9366 0.5549 0.5982 0.089 Uiso 1 1 calc R
H17C H 0.9552 0.4583 0.6708 0.089 Uiso 1 1 calc R
N1 N 0.7514(3) 0.0927(3) 0.37579(17) 0.0415(6) Uani 1 1 d .
N2 N 0.9799(2) 0.1847(2) 0.43403(16) 0.0386(5) Uani 1 1 d .
N3 N 1.1165(3) 0.0427(3) 0.34399(19) 0.0455(7) Uani 1 1 d .
N4 N 0.8336(3) -0.0664(2) 0.26816(18) 0.0463(7) Uani 1 1 d .
O1 O 0.5417(3) 0.0187(3) 0.3507(2) 0.0708(9) Uani 1 1 d .
O2 O 1.1576(2) 0.2432(3) 0.52924(16) 0.0559(6) Uani 1 1 d .
O3 O 0.5543(2) 0.3718(3) 0.55645(17) 0.0613(8) Uani 1 1 d .
O4 O 0.7775(2) 0.4682(2) 0.60988(16) 0.0516(6) Uani 1 1 d .
Pd01 Pd 0.92302(2) 0.06030(2) 0.350932(13) 0.03687(10) Uani 1 1 d .

loop_
_atom_site_aniso_label
_atom_site_aniso_U_11
_atom_site_aniso_U_22
_atom_site_aniso_U_33
_atom_site_aniso_U_23
_atom_site_aniso_U_13
_atom_site_aniso_U_12
C1 0.0351(14) 0.0408(15) 0.0276(13) -0.0002(12) -0.0003(11) -0.0019(12)
C2 0.0368(15) 0.0487(17) 0.0371(16) -0.0029(14) -0.0012(12) -0.0056(14)
C3 0.0363(15) 0.0527(18) 0.0364(16) -0.0072(14) 0.0061(12) -0.0015(14)
C4 0.0406(16) 0.0406(15) 0.0307(14) -0.0048(13) 0.0050(12) -0.0019(13)
C5 0.0311(14) 0.0391(15) 0.0340(14) -0.0001(12) 0.0023(11) -0.0045(12)
C6 0.0327(14) 0.0378(14) 0.0304(14) 0.0007(12) 0.0048(11) 0.0018(12)
C7 0.0386(16) 0.0490(18) 0.0423(17) 0.0015(15) 0.0105(13) -0.0008(14)
C8 0.0400(17) 0.060(2) 0.054(2) -0.0030(17) 0.0118(15) 0.0066(16)
C9 0.086(3) 0.057(2) 0.069(3) 0.007(2) 0.045(2) -0.004(2)
C10 0.060(2) 0.0469(19) 0.067(3) 0.0003(18) 0.0150(19) 0.0134(17)
C11 0.083(3) 0.051(2) 0.062(2) -0.0094(19) 0.022(2) 0.018(2)
C12 0.078(3) 0.0430(18) 0.050(2) -0.0093(16) 0.0065(18) 0.0041(18)
C13 0.095(3) 0.060(2) 0.0355(19) -0.0012(18) -0.0008(19) 0.011(2)
C14 0.060(2) 0.0507(19) 0.050(2) -0.0135(17) -0.0015(17) -0.0075(17)
C15 0.051(2) 0.0514(19) 0.0386(17) -0.0092(15) -0.0050(14) -0.0059(16)
C16 0.038(2) 0.122(4) 0.102(4) -0.061(3) 0.020(2) -0.013(2)
C17 0.060(2) 0.054(2) 0.065(2) -0.024(2) 0.0145(19) -0.0184(19)
N1 0.0393(14) 0.0443(14) 0.0389(14) -0.0070(12) 0.0006(11) 0.0002(12)
N2 0.0353(13) 0.0413(13) 0.0381(13) -0.0058(11) 0.0036(10) -0.0014(11)
N3 0.0505(16) 0.0439(15) 0.0446(16) 0.0020(12) 0.0146(13) 0.0054(12)
N4 0.0635(19) 0.0401(14) 0.0333(14) -0.0047(11) 0.0019(13) 0.0002(13)
O1 0.0443(15) 0.086(2) 0.080(2) -0.0366(18) 0.0047(13) -0.0147(14)
O2 0.0352(12) 0.0748(17) 0.0559(15) -0.0162(14) 0.0030(10) -0.0039(12)
O3 0.0355(12) 0.085(2) 0.0662(16) -0.0345(15) 0.0162(11) -0.0087(13)
O4 0.0491(13) 0.0575(14) 0.0493(14) -0.0216(12) 0.0112(11) -0.0080(11)
Pd01 0.04408(15) 0.03594(14) 0.03026(14) -0.00138(8) 0.00532(9) 0.00243(9)

loop_
_atom_type_symbol
_atom_type_description
_atom_type_scat_dispersion_real
_atom_type_scat_dispersion_imag
_atom_type_scat_source
C C 0.0181 0.0091 'International Tables Vol C Tables 4.2.6.8 and 6.1.1.4'
H H 0.0000 0.0000 'International Tables Vol C Tables 4.2.6.8 and 6.1.1.4'
N N 0.0311 0.0180 'International Tables Vol C Tables 4.2.6.8 and 6.1.1.4'
O O 0.0492 0.0322 'International Tables Vol C Tables 4.2.6.8 and 6.1.1.4'
Pd Pd 0.1215 3.9337 'International Tables Vol C Tables 4.2.6.8 and 6.1.1.4'

loop_
_geom_angle_atom_site_label_1
_geom_angle_atom_site_label_2
_geom_angle_atom_site_label_3
_geom_angle
C2 C1 N1 125.7(3)
C2 C1 C6 119.8(3)
N1 C1 C6 114.5(3)
C1 C2 C3 120.3(3)
C1 C2 H2 119.8
C3 C2 H2 119.8
O3 C3 C2 124.4(3)
O3 C3 C4 115.2(3)
C2 C3 C4 120.4(3)
O4 C4 C5 124.6(3)
O4 C4 C3 115.7(3)
C5 C4 C3 119.7(3)
C4 C5 C6 120.4(3)
C4 C5 H5 119.8
C6 C5 H5 119.8
C5 C6 N2 124.9(3)
C5 C6 C1 119.4(3)
N2 C6 C1 115.8(3)
O2 C7 N2 127.8(3)
O2 C7 C8 120.4(3)
N2 C7 C8 111.7(3)
N3 C8 C7 114.7(3)
N3 C8 H8A 108.6
C7 C8 H8A 108.6
N3 C8 H8B 108.6
C7 C8 H8B 108.6
H8A C8 H8B 107.6
N3 C9 H9A 109.5
N3 C9 H9B 109.5
H9A C9 H9B 109.5
N3 C9 H9C 109.5
H9A C9 H9C 109.5
H9B C9 H9C 109.5
N3 C10 C11 114.1(3)
N3 C10 H10A 108.7
C11 C10 H10A 108.7
N3 C10 H10B 108.7
C11 C10 H10B 108.7
H10A C10 H10B 107.6
C10 C11 C12 116.6(3)
C10 C11 H11A 108.2
C12 C11 H11A 108.2
C10 C11 H11B 108.2
C12 C11 H11B 108.2
H11A C11 H11B 107.3
N4 C12 C11 114.0(3)
N4 C12 H12A 108.7
C11 C12 H12A 108.7
N4 C12 H12B 108.7
C11 C12 H12B 108.7
H12A C12 H12B 107.6
N4 C13 H13A 109.5
N4 C13 H13B 109.5
H13A C13 H13B 109.5
N4 C13 H13C 109.5
H13A C13 H13C 109.5
H13B C13 H13C 109.5
N4 C14 C15 113.9(3)
N4 C14 H14A 108.8
C15 C14 H14A 108.8
N4 C14 H14B 108.8
C15 C14 H14B 108.8
H14A C14 H14B 107.7
O1 C15 N1 128.3(4)
O1 C15 C14 120.6(3)
N1 C15 C14 110.9(3)
O3 C16 H16A 109.5
O3 C16 H16B 109.5
H16A C16 H16B 109.5
O3 C16 H16C 109.5
H16A C16 H16C 109.5
H16B C16 H16C 109.5
O4 C17 H17A 109.5
O4 C17 H17B 109.5
H17A C17 H17B 109.5
O4 C17 H17C 109.5
H17A C17 H17C 109.5
H17B C17 H17C 109.5
C15 N1 C1 129.5(3)
C15 N1 Pd01 117.4(2)
C1 N1 Pd01 112.6(2)
C7 N2 C6 128.2(3)
C7 N2 Pd01 116.9(2)
C6 N2 Pd01 111.88(19)
C9 N3 C10 110.9(3)
C9 N3 C8 109.2(3)
C10 N3 C8 111.7(3)
C9 N3 Pd01 112.1(3)
C10 N3 Pd01 109.6(2)
C8 N3 Pd01 103.0(2)
C12 N4 C13 111.3(3)
C12 N4 C14 112.2(3)
C13 N4 C14 108.6(3)
C12 N4 Pd01 109.3(2)
C13 N4 Pd01 110.8(2)
C14 N4 Pd01 104.4(2)
C3 O3 C16 116.3(3)
C4 O4 C17 117.3(3)
N2 Pd01 N1 85.13(11)
N2 Pd01 N4 170.61(12)
N1 Pd01 N4 85.49(12)
N2 Pd01 N3 85.01(11)
N1 Pd01 N3 169.80(11)
N4 Pd01 N3 104.34(12)

loop_
_geom_bond_atom_site_label_1
_geom_bond_atom_site_label_2
_geom_bond_distance
C1 C2 1.381(4)
C1 N1 1.415(4)
C1 C6 1.419(4)
C2 C3 1.383(5)
C2 H2 0.9300
C3 O3 1.369(4)
C3 C4 1.401(4)
C4 O4 1.367(4)
C4 C5 1.387(4)
C5 C6 1.393(4)
C5 H5 0.9300
C6 N2 1.419(4)
C7 O2 1.223(4)
C7 N2 1.335(4)
C7 C8 1.548(5)
C8 N3 1.497(5)
C8 H8A 0.9700
C8 H8B 0.9700
C9 N3 1.481(5)
C9 H9A 0.9600
C9 H9B 0.9600
C9 H9C 0.9600
C10 N3 1.489(4)
C10 C11 1.532(6)
C10 H10A 0.9700
C10 H10B 0.9700
C11 C12 1.543(6)
C11 H11A 0.9700
C11 H11B 0.9700
C12 N4 1.491(5)
C12 H12A 0.9700
C12 H12B 0.9700
C13 N4 1.493(5)
C13 H13A 0.9600
C13 H13B 0.9600
C13 H13C 0.9600
C14 N4 1.497(5)
C14 C15 1.554(5)
C14 H14A 0.9700
C14 H14B 0.9700
C15 O1 1.217(5)
C15 N1 1.351(4)
C16 O3 1.434(5)
C16 H16A 0.9600
C16 H16B 0.9600
C16 H16C 0.9600
C17 O4 1.414(4)
C17 H17A 0.9600
C17 H17B 0.9600
C17 H17C 0.9600
N1 Pd01 1.940(3)
N2 Pd01 1.936(3)
N3 Pd01 2.058(3)
N4 Pd01 2.043(3)

loop_
_geom_torsion_atom_site_label_1
_geom_torsion_atom_site_label_2
_geom_torsion_atom_site_label_3
_geom_torsion_atom_site_label_4
_geom_torsion
N1 C1 C2 C3 179.1(3)
C6 C1 C2 C3 1.1(5)
C1 C2 C3 O3 -179.6(3)
C1 C2 C3 C4 0.4(5)
O3 C3 C4 O4 -0.1(5)
C2 C3 C4 O4 180.0(3)
O3 C3 C4 C5 179.3(3)
C2 C3 C4 C5 -0.7(5)
O4 C4 C5 C6 178.7(3)
C3 C4 C5 C6 -0.6(5)
C4 C5 C6 N2 -177.1(3)
C4 C5 C6 C1 2.1(4)
C2 C1 C6 C5 -2.4(4)
N1 C1 C6 C5 179.4(3)
C2 C1 C6 N2 176.9(3)
N1 C1 C6 N2 -1.3(4)
O2 C7 C8 N3 -166.0(3)
N2 C7 C8 N3 17.5(4)
N3 C10 C11 C12 -72.9(5)
C10 C11 C12 N4 73.7(4)
N4 C14 C15 O1 159.4(4)
N4 C14 C15 N1 -24.7(5)
O1 C15 N1 C1 9.5(7)
C14 C15 N1 C1 -166.0(3)
O1 C15 N1 Pd01 -179.3(4)
C14 C15 N1 Pd01 5.2(4)
C2 C1 N1 C15 -8.2(6)
C6 C1 N1 C15 169.9(3)
C2 C1 N1 Pd01 -179.7(3)
C6 C1 N1 Pd01 -1.6(3)
O2 C7 N2 C6 -11.6(6)
C8 C7 N2 C6 164.6(3)
O2 C7 N2 Pd01 -170.5(3)
C8 C7 N2 Pd01 5.7(4)
C5 C6 N2 C7 23.1(5)
C1 C6 N2 C7 -156.2(3)
C5 C6 N2 Pd01 -177.2(2)
C1 C6 N2 Pd01 3.6(3)
C11 C10 N3 C9 -72.7(4)
C11 C10 N3 C8 165.2(3)
C11 C10 N3 Pd01 51.7(4)
C7 C8 N3 C9 90.3(4)
C7 C8 N3 C10 -146.6(3)
C7 C8 N3 Pd01 -29.1(3)
C11 C12 N4 C13 69.9(4)
C11 C12 N4 C14 -168.1(3)
C11 C12 N4 Pd01 -52.8(4)
C15 C14 N4 C12 148.2(3)
C15 C14 N4 C13 -88.3(4)
C15 C14 N4 Pd01 30.0(4)
C2 C3 O3 C16 -2.3(6)
C4 C3 O3 C16 177.8(4)
C5 C4 O4 C17 -1.6(5)
C3 C4 O4 C17 177.8(3)
C7 N2 Pd01 N1 158.7(3)
C6 N2 Pd01 N1 -3.5(2)
C7 N2 Pd01 N3 -18.6(2)
C6 N2 Pd01 N3 179.1(2)
C15 N1 Pd01 N2 -169.8(3)
C1 N1 Pd01 N2 2.9(2)
C15 N1 Pd01 N4 9.8(3)
C1 N1 Pd01 N4 -177.6(2)
C15 N1 Pd01 N3 -154.8(6)
C1 N1 Pd01 N3 17.8(8)
C12 N4 Pd01 N1 -141.7(2)
C13 N4 Pd01 N1 95.3(3)
C14 N4 Pd01 N1 -21.4(2)
C12 N4 Pd01 N3 35.6(3)
C13 N4 Pd01 N3 -87.5(3)
C14 N4 Pd01 N3 155.8(2)
C9 N3 Pd01 N2 -92.3(3)
C10 N3 Pd01 N2 144.1(3)
C8 N3 Pd01 N2 25.0(2)
C9 N3 Pd01 N1 -107.2(7)
C10 N3 Pd01 N1 129.1(6)
C8 N3 Pd01 N1 10.0(7)
C9 N3 Pd01 N4 88.6(3)
C10 N3 Pd01 N4 -35.0(3)
C8 N3 Pd01 N4 -154.1(2)
